data_4061917
loop_
_publ_author_name
'P\'erez, Julio'
'Riera, V\'ictor'
'Rodr\'iguez, Amor'
'L\'opez, Ram\'on'
'Sordo, Tom\'as L.'
'Garc\'ia-Granda, Santiago'
'Garc\'ia-Rodr\'iguez, Esther'
'Galindo, Agust\'in'

_publ_section_title
;
Structural divergence in the products of the reaction of
[MoCl(allyl)(CO)2(dmpm)] with nucleophiles.
;
_journal_issue 7
_journal_name_full Organometallics
_journal_page_first 1540
_journal_page_last 1545
_journal_paper_doi 10.1021/om020919m
_journal_volume 22
_journal_year 2003
_chemical_formula_moiety 'C10 H19 Mo N3 O2 P2'
_chemical_formula_sum 'C10 H19 Mo N3 O2 P2'
_chemical_formula_weight 371.16
_space_group_IT_number 14
_symmetry_cell_setting monoclinic
_symmetry_space_group_name_Hall '-P 2yn'
_symmetry_space_group_name_H-M 'P 1 21/n 1'
_cell_angle_alpha 90.00
_cell_angle_beta 101.20(3)
_cell_angle_gamma 90.00
_cell_formula_units_Z 4
_cell_length_a 7.723(2)
_cell_length_b 14.189(3)
_cell_length_c 14.656(6)
_cell_measurement_temperature 293(2)
_cell_volume 1575.5(9)
_diffrn_ambient_temperature 293(2)
_exptl_crystal_density_diffrn 1.565
_cod_original_sg_symbol_H-M 'P 21/n'
_cod_database_code 4061917

loop_
_symmetry_equiv_pos_as_xyz
'x, y, z'
'-x+1/2, y+1/2, -z+1/2'
'-x, -y, -z'
'x-1/2, -y-1/2, z-1/2'

loop_
_atom_site_label
_atom_site_type_symbol
_atom_site_fract_x
_atom_site_fract_y
_atom_site_fract_z
_atom_site_U_iso_or_equiv
_atom_site_adp_type
_atom_site_occupancy
_atom_site_symmetry_multiplicity
_atom_site_calc_flag
_atom_site_refinement_flags
_atom_site_disorder_assembly
_atom_site_disorder_group
Mo1 Mo 0.19691(3) 0.74880(2) 0.177466(18) 0.03507(11) Uani 1 1 d . . .
C1 C 0.0908(6) 0.8754(3) 0.1524(3) 0.0633(11) Uani 1 1 d . . .
O1 O 0.0191(6) 0.9449(3) 0.1296(3) 0.1083(14) Uani 1 1 d . . .
C2 C -0.0048(4) 0.7097(3) 0.0863(2) 0.0428(8) Uani 1 1 d . . .
O2 O -0.1269(3) 0.6891(2) 0.0303(2) 0.0683(8) Uani 1 1 d . . .
C3 C 0.0548(10) 0.7784(5) 0.3008(4) 0.0914(18) Uani 1 1 d . . .
H31 H 0.1281 0.8018 0.3576 0.22(4) Uiso 1 1 calc R . .
H32 H -0.0592 0.8093 0.2854 0.13(2) Uiso 1 1 calc R . .
C4 C 0.0556(15) 0.6851(7) 0.2879(6) 0.138(3) Uani 1 1 d . . .
H4 H -0.0623 0.6622 0.2594 0.45(13) Uiso 1 1 calc R . .
C5 C 0.1719(11) 0.6239(5) 0.2826(4) 0.0941(19) Uani 1 1 d . . .
H51 H 0.1301 0.5639 0.2551 0.14(3) Uiso 1 1 calc R . .
H52 H 0.2670 0.6180 0.3363 0.29(6) Uiso 1 1 calc R . .
N1 N 0.4463(5) 0.7836(3) 0.2820(2) 0.0671(10) Uani 1 1 d . . .
N2 N 0.5253(4) 0.8495(2) 0.3037(2) 0.0502(8) Uani 1 1 d . . .
N3 N 0.6110(7) 0.9146(4) 0.3291(3) 0.1046(17) Uani 1 1 d . . .
P1 P 0.35043(12) 0.80338(6) 0.05420(6) 0.0394(2) Uani 1 1 d . . .
C6 C 0.4114(6) 0.6876(3) 0.0166(3) 0.0471(9) Uani 1 1 d . . .
H61 H 0.528(6) 0.680(3) 0.013(3) 0.061(12) Uiso 1 1 d . . .
H62 H 0.329(6) 0.673(3) -0.032(3) 0.076(15) Uiso 1 1 d . . .
C7 C 0.5557(8) 0.8687(5) 0.0838(4) 0.0719(14) Uani 1 1 d . . .
H71 H 0.612(6) 0.869(4) 0.036(4) 0.084(16) Uiso 1 1 d . . .
H72 H 0.622(7) 0.842(4) 0.134(4) 0.084(18) Uiso 1 1 d . . .
H73 H 0.515(6) 0.929(4) 0.099(3) 0.083(17) Uiso 1 1 d . . .
C8 C 0.2327(9) 0.8630(4) -0.0484(4) 0.0697(13) Uani 1 1 d . . .
H81 H 0.199(7) 0.917(4) -0.026(4) 0.090(18) Uiso 1 1 d . . .
H82 H 0.126(7) 0.830(4) -0.074(4) 0.087(17) Uiso 1 1 d . . .
H83 H 0.304(7) 0.874(4) -0.089(4) 0.088(18) Uiso 1 1 d . . .
P2 P 0.36437(11) 0.62216(6) 0.11654(6) 0.0378(2) Uani 1 1 d . . .
C9 C 0.5766(7) 0.5881(5) 0.1839(4) 0.0692(13) Uani 1 1 d . . .
H91 H 0.650(7) 0.554(4) 0.149(3) 0.089(16) Uiso 1 1 d . . .
H92 H 0.556(7) 0.554(4) 0.237(4) 0.096(18) Uiso 1 1 d . . .
H93 H 0.638(8) 0.644(5) 0.208(5) 0.13(3) Uiso 1 1 d . . .
C10 C 0.2625(9) 0.5127(3) 0.0716(4) 0.0699(13) Uani 1 1 d . . .
H101 H 0.228(6) 0.482(3) 0.120(3) 0.075(15) Uiso 1 1 d . . .
H102 H 0.346(8) 0.481(4) 0.037(4) 0.12(2) Uiso 1 1 d . . .
H103 H 0.169(9) 0.528(5) 0.032(5) 0.12(3) Uiso 1 1 d . . .

loop_
_atom_site_aniso_label
_atom_site_aniso_U_11
_atom_site_aniso_U_22
_atom_site_aniso_U_33
_atom_site_aniso_U_23
_atom_site_aniso_U_13
_atom_site_aniso_U_12
Mo1 0.03372(15) 0.03848(17) 0.03220(16) -0.00810(12) 0.00444(11) -0.00398(12)
C1 0.069(3) 0.050(2) 0.071(3) -0.017(2) 0.014(2) 0.005(2)
O1 0.131(3) 0.061(2) 0.135(4) 0.001(2) 0.033(3) 0.046(2)
C2 0.0369(17) 0.0477(19) 0.0428(19) -0.0083(16) 0.0053(15) 0.0015(16)
O2 0.0452(15) 0.082(2) 0.0680(19) -0.0144(17) -0.0118(14) -0.0089(15)
C3 0.108(5) 0.113(5) 0.065(3) -0.017(3) 0.049(3) -0.001(4)
C4 0.181(8) 0.158(8) 0.108(6) 0.039(5) 0.111(6) 0.013(7)
C5 0.148(6) 0.079(4) 0.068(4) 0.012(3) 0.053(4) -0.020(4)
N1 0.071(2) 0.070(2) 0.050(2) -0.0037(18) -0.0116(18) -0.018(2)
N2 0.0447(16) 0.060(2) 0.0408(17) -0.0056(15) -0.0052(13) -0.0011(16)
N3 0.110(4) 0.095(3) 0.096(3) -0.017(3) -0.012(3) -0.051(3)
P1 0.0419(4) 0.0367(5) 0.0386(5) 0.0033(4) 0.0049(4) -0.0015(4)
C6 0.052(2) 0.049(2) 0.043(2) -0.0005(17) 0.0152(18) 0.0048(18)
C7 0.069(3) 0.075(4) 0.074(4) 0.001(3) 0.019(3) -0.030(3)
C8 0.085(4) 0.068(3) 0.053(3) 0.020(2) 0.007(3) 0.019(3)
P2 0.0375(4) 0.0337(4) 0.0418(5) 0.0005(4) 0.0067(3) 0.0018(4)
C9 0.055(3) 0.082(4) 0.066(3) 0.016(3) 0.001(2) 0.025(3)
C10 0.088(4) 0.043(2) 0.083(4) -0.013(2) 0.027(3) -0.010(2)

loop_
_geom_bond_atom_site_label_1
_geom_bond_atom_site_label_2
_geom_bond_distance
_geom_bond_site_symmetry_2
_geom_bond_publ_flag
Mo1 C2 1.926(3) . ?
Mo1 C1 1.979(5) . ?
Mo1 N1 2.270(4) . ?
Mo1 C4 2.305(6) . ?
Mo1 C3 2.329(5) . ?
Mo1 C5 2.381(5) . ?
Mo1 P1 2.4703(12) . ?
Mo1 P2 2.4795(10) . ?
C1 O1 1.148(5) . ?
C2 O2 1.162(4) . ?
C3 C4 1.337(11) . ?
C4 C5 1.262(9) . ?
N1 N2 1.128(5) . ?
N2 N3 1.156(5) . ?
P1 C8 1.809(5) . ?
P1 C7 1.815(5) . ?
P1 C6 1.823(4) . ?
C6 P2 1.830(4) . ?
P2 C10 1.807(5) . ?
P2 C9 1.807(5) . ?
